data_1517160
loop_
_publ_author_name
'Yang, Dan'
'Chen, Ying-Chun'
'Zhu, Nian-Yong'

_publ_section_title
;
 Sterically bulky thioureas as air- and moisture-stable ligands for
 pd-catalyzed Heck reactions of aryl halides.
;
_journal_issue 10
_journal_name_full 'Organic letters'
_journal_page_first 1577
_journal_page_last 1580
_journal_paper_doi 10.1021/ol049697+
_journal_volume 6
_journal_year 2004
_chemical_formula_moiety 'C22 H10 Cl2 Pd1 S1'
_chemical_formula_sum 'C42.5 H53.5 Cl3 N4 O0.25 Pd S2'
_chemical_formula_weight 901.26
_chemical_name_systematic
;
 ?
;
_space_group_IT_number 14
_symmetry_cell_setting monoclinic
_symmetry_space_group_name_Hall '-P 2yab'
_symmetry_space_group_name_H-M 'P 1 21/a 1'
_atom_sites_solution_hydrogens geom
_atom_sites_solution_primary direct
_atom_sites_solution_secondary difmap
_audit_creation_method SHELXL-97
_cell_angle_alpha 90.00
_cell_angle_beta 97.14(3)
_cell_angle_gamma 90.00
_cell_formula_units_Z 16
_cell_length_a 21.560(4)
_cell_length_b 31.285(6)
_cell_length_c 27.132(5)
_cell_measurement_reflns_used 0
_cell_measurement_temperature 253(2)
_cell_measurement_theta_max 0
_cell_measurement_theta_min 0
_cell_volume 18159(6)
_computing_molecular_graphics 'Ortep-3 for Windows (Farrugia, 1997)'
_computing_publication_material 'WinGX publication routines (Farrugia, 1999)'
_computing_structure_refinement 'SHELXL-97 (Sheldrick, 1997)'
_computing_structure_solution 'SHELXS-97 (Sheldrick, 1997)'
_diffrn_ambient_temperature 253(2)
_diffrn_measured_fraction_theta_full 0.688
_diffrn_measured_fraction_theta_max 0.688
_diffrn_radiation_monochromator graphite
_diffrn_radiation_source 'fine-focus sealed tube'
_diffrn_radiation_type MoK\a
_diffrn_radiation_wavelength 0.71073
_diffrn_reflns_av_R_equivalents 0.0672
_diffrn_reflns_av_sigmaI/netI 0.1724
_diffrn_reflns_limit_h_max 24
_diffrn_reflns_limit_h_min -24
_diffrn_reflns_limit_k_max 35
_diffrn_reflns_limit_k_min -35
_diffrn_reflns_limit_l_max 32
_diffrn_reflns_limit_l_min -32
_diffrn_reflns_number 60980
_diffrn_reflns_theta_full 25.57
_diffrn_reflns_theta_max 25.57
_diffrn_reflns_theta_min 1.00
_exptl_absorpt_coefficient_mu 0.711
_exptl_absorpt_correction_type none
_exptl_crystal_colour yellow
_exptl_crystal_density_diffrn 1.319
_exptl_crystal_density_method 'not measured'
_exptl_crystal_description prism
_exptl_crystal_F_000 7480
_exptl_crystal_size_max 0.4
_exptl_crystal_size_mid 0.2
_exptl_crystal_size_min 0.15
_refine_diff_density_max 2.155
_refine_diff_density_min -1.090
_refine_diff_density_rms 0.187
_refine_ls_extinction_method none
_refine_ls_goodness_of_fit_ref 0.879
_refine_ls_hydrogen_treatment mixed
_refine_ls_matrix_type full
_refine_ls_number_parameters 956
_refine_ls_number_reflns 23410
_refine_ls_number_restraints 18
_refine_ls_restrained_S_all 0.881
_refine_ls_R_factor_all 0.1884
_refine_ls_R_factor_gt 0.0806
_refine_ls_shift/su_max 0.001
_refine_ls_shift/su_mean 0.000
_refine_ls_structure_factor_coef Fsqd
_refine_ls_weighting_details 'calc w=1/[\s^2^(Fo^2^)+(0.1263P)^2^+0.0000P] where P=(Fo^2^+2Fc^2^)/3'
_refine_ls_weighting_scheme calc
_refine_ls_wR_factor_gt 0.2247
_refine_ls_wR_factor_ref 0.2675
_reflns_number_gt 8209
_reflns_number_total 23410
_reflns_threshold_expression >2sigma(I)
_cod_data_source_file ol049697%2Bsi20040220_033834.cif
_cod_data_source_block mar1018a
_cod_original_formula_sum 'C42.50 H53.50 Cl3 N4 O0.25 Pd S2'
_cod_database_code 1517160

loop_
_symmetry_equiv_pos_as_xyz
'x, y, z'
'-x+1/2, y+1/2, -z'
'-x, -y, -z'
'x-1/2, -y-1/2, z'

loop_
_atom_site_label
_atom_site_type_symbol
_atom_site_fract_x
_atom_site_fract_y
_atom_site_fract_z
_atom_site_U_iso_or_equiv
_atom_site_adp_type
_atom_site_occupancy
_atom_site_symmetry_multiplicity
_atom_site_calc_flag
_atom_site_refinement_flags
Pd1 Pd 0.26206(4) 0.59453(5) 0.50237(3) 0.0485(4) Uani 1 1 d .
Pd2 Pd 0.25442(4) 0.34437(5) 0.00648(3) 0.0585(4) Uani 1 1 d .
Pd3 Pd 0.49971(5) 0.63055(5) 0.24666(5) 0.0511(3) Uani 1 1 d .
Pd4 Pd 0.00007(5) 0.38103(5) 0.25329(5) 0.0532(3) Uani 1 1 d .
S1 S 0.18412(15) 0.64270(15) 0.48082(13) 0.0651(13) Uani 1 1 d .
S2 S 0.33266(16) 0.64928(14) 0.52229(14) 0.0620(11) Uani 1 1 d .
S3 S 0.32865(16) 0.39559(14) 0.02653(12) 0.0606(12) Uani 1 1 d .
S4 S 0.17981(17) 0.39578(15) -0.01468(13) 0.0632(12) Uani 1 1 d .
S5 S 0.47453(15) 0.58330(14) 0.30657(12) 0.0553(11) Uani 1 1 d .
S6 S 0.52453(15) 0.67779(15) 0.18665(13) 0.0599(12) Uani 1 1 d .
S7 S -0.02760(15) 0.42982(14) 0.31141(13) 0.0587(11) Uani 1 1 d .
S8 S 0.02739(15) 0.33275(14) 0.19494(12) 0.0552(11) Uani 1 1 d .
Cl1 Cl 0.34548(17) 0.54581(14) 0.52031(14) 0.0841(13) Uani 1 1 d .
Cl2 Cl 0.18949(17) 0.53943(14) 0.48481(14) 0.0835(12) Uani 1 1 d .
Cl3 Cl 0.1753(2) 0.29317(17) -0.01102(15) 0.1129(18) Uani 1 1 d .
Cl4 Cl 0.3330(2) 0.29225(16) 0.02404(15) 0.1109(18) Uani 1 1 d .
Cl5 Cl 0.49520(16) 0.68715(14) 0.30121(12) 0.0662(12) Uani 1 1 d .
Cl6 Cl 0.50478(16) 0.57370(14) 0.19237(12) 0.0681(12) Uani 1 1 d .
Cl7 Cl 0.00818(16) 0.43748(14) 0.19870(12) 0.0663(12) Uani 1 1 d .
Cl8 Cl -0.00879(16) 0.32458(14) 0.30761(12) 0.0680(12) Uani 1 1 d .
N1 N 0.0837(4) 0.6659(3) 0.5185(3) 0.050(3) Uiso 1 1 d .
N2 N 0.1567(4) 0.6468(3) 0.5772(3) 0.056(3) Uiso 1 1 d .
N3 N 0.3595(4) 0.6529(4) 0.4247(4) 0.057(3) Uiso 1 1 d .
N4 N 0.4351(4) 0.6727(3) 0.4851(3) 0.054(3) Uiso 1 1 d .
N5 N 0.3551(4) 0.3981(4) -0.0703(4) 0.059(3) Uiso 1 1 d .
N6 N 0.4295(4) 0.4196(3) -0.0115(3) 0.053(3) Uiso 1 1 d .
N7 N 0.0811(4) 0.4218(4) 0.0235(3) 0.058(3) Uiso 1 1 d .
N8 N 0.1545(4) 0.4016(4) 0.0832(4) 0.059(3) Uiso 1 1 d .
N9 N 0.5256(4) 0.5126(4) 0.3451(3) 0.056(3) Uiso 1 1 d .
N10 N 0.5966(4) 0.5560(3) 0.3203(3) 0.048(3) Uiso 1 1 d .
N11 N 0.4702(5) 0.7444(4) 0.1425(4) 0.068(3) Uiso 1 1 d .
N12 N 0.3993(5) 0.7023(4) 0.1676(4) 0.068(3) Uiso 1 1 d .
N13 N 0.0239(4) 0.4958(3) 0.3586(3) 0.055(3) Uiso 1 1 d .
N14 N 0.0946(4) 0.4536(3) 0.3341(3) 0.048(2) Uiso 1 1 d .
N15 N -0.0968(5) 0.3071(4) 0.1778(4) 0.068(3) Uiso 1 1 d .
N16 N -0.0225(5) 0.2642(4) 0.1557(4) 0.071(3) Uiso 1 1 d .
C1 C 0.1424(5) 0.6510(4) 0.5275(4) 0.044(3) Uiso 1 1 d .
C2 C 0.0568(6) 0.6776(5) 0.5656(4) 0.069(4) Uiso 1 1 d .
H2A H 0.0159 0.6650 0.5664 0.082 Uiso 1 1 calc R
H2B H 0.0538 0.7084 0.5694 0.082 Uiso 1 1 calc R
C3 C 0.1055(5) 0.6582(4) 0.6051(4) 0.063(4) Uiso 1 1 d .
H3A H 0.1189 0.6788 0.6310 0.076 Uiso 1 1 calc R
H3B H 0.0890 0.6332 0.6201 0.076 Uiso 1 1 calc R
C4 C 0.0500(5) 0.6737(4) 0.4715(4) 0.048(3) Uiso 1 1 d .
C5 C 0.0085(6) 0.6427(5) 0.4529(5) 0.058(4) Uiso 1 1 d .
C6 C -0.0293(7) 0.6505(5) 0.4083(5) 0.075(4) Uiso 1 1 d .
H6 H -0.0591 0.6304 0.3964 0.090 Uiso 1 1 calc R
C7 C -0.0234(6) 0.6879(5) 0.3812(5) 0.066(4) Uiso 1 1 d .
C8 C 0.0223(6) 0.7168(5) 0.4033(5) 0.069(4) Uiso 1 1 d .
H8 H 0.0282 0.7419 0.3862 0.083 Uiso 1 1 calc R
C9 C 0.0579(6) 0.7111(5) 0.4471(5) 0.059(4) Uiso 1 1 d .
C10 C 0.0030(7) 0.6018(5) 0.4800(5) 0.088(5) Uiso 1 1 d .
H10A H -0.0283 0.5841 0.4617 0.132 Uiso 1 1 calc R
H10B H -0.0089 0.6076 0.5123 0.132 Uiso 1 1 calc R
H10C H 0.0424 0.5872 0.4835 0.132 Uiso 1 1 calc R
C11 C -0.0647(7) 0.6941(5) 0.3316(5) 0.092(5) Uiso 1 1 d .
H11A H -0.0551 0.7210 0.3174 0.138 Uiso 1 1 calc R
H11B H -0.1078 0.6936 0.3370 0.138 Uiso 1 1 calc R
H11C H -0.0569 0.6714 0.3094 0.138 Uiso 1 1 calc R
C12 C 0.1037(6) 0.7447(5) 0.4664(5) 0.089(5) Uiso 1 1 d .
H12A H 0.1256 0.7357 0.4977 0.134 Uiso 1 1 calc R
H12B H 0.0819 0.7709 0.4709 0.134 Uiso 1 1 calc R
H12C H 0.1331 0.7491 0.4431 0.134 Uiso 1 1 calc R
C13 C 0.2189(5) 0.6425(5) 0.6039(4) 0.052(3) Uiso 1 1 d .
C14 C 0.2359(5) 0.6024(4) 0.6238(4) 0.048(3) Uiso 1 1 d .
C15 C 0.2973(5) 0.5998(5) 0.6498(4) 0.060(4) Uiso 1 1 d .
H15 H 0.3115 0.5739 0.6637 0.072 Uiso 1 1 calc R
C16 C 0.3384(6) 0.6367(5) 0.6552(5) 0.063(4) Uiso 1 1 d .
C17 C 0.3156(6) 0.6749(5) 0.6367(5) 0.070(4) Uiso 1 1 d .
H17 H 0.3403 0.6993 0.6415 0.084 Uiso 1 1 calc R
C18 C 0.2545(6) 0.6781(5) 0.6099(5) 0.060(4) Uiso 1 1 d .
C19 C 0.1943(6) 0.5634(5) 0.6183(5) 0.085(5) Uiso 1 1 d .
H19A H 0.2156 0.5398 0.6355 0.128 Uiso 1 1 calc R
H19B H 0.1846 0.5565 0.5838 0.128 Uiso 1 1 calc R
H19C H 0.1564 0.5692 0.6323 0.128 Uiso 1 1 calc R
C20 C 0.4090(7) 0.6308(6) 0.6796(6) 0.122(6) Uiso 1 1 d .
H20A H 0.4153 0.6018 0.6909 0.182 Uiso 1 1 calc R
H20B H 0.4175 0.6499 0.7073 0.182 Uiso 1 1 calc R
H20C H 0.4366 0.6370 0.6554 0.182 Uiso 1 1 calc R
C21 C 0.2353(7) 0.7219(5) 0.5885(5) 0.090(5) Uiso 1 1 d .
H21A H 0.2684 0.7421 0.5977 0.134 Uiso 1 1 calc R
H21B H 0.1981 0.7313 0.6014 0.134 Uiso 1 1 calc R
H21C H 0.2274 0.7201 0.5530 0.134 Uiso 1 1 calc R
C22 C 0.3758(5) 0.6580(4) 0.4748(4) 0.049(3) Uiso 1 1 d .
C23 C 0.4117(6) 0.6636(5) 0.3969(5) 0.075(4) Uiso 1 1 d .
H23A H 0.3995 0.6843 0.3710 0.089 Uiso 1 1 calc R
H23B H 0.4284 0.6383 0.3825 0.089 Uiso 1 1 calc R
C24 C 0.4576(6) 0.6822(5) 0.4376(5) 0.078(4) Uiso 1 1 d .
H24A H 0.4986 0.6697 0.4367 0.093 Uiso 1 1 calc R
H24B H 0.4608 0.7128 0.4333 0.093 Uiso 1 1 calc R
C25 C 0.2945(6) 0.6490(5) 0.3983(5) 0.058(4) Uiso 1 1 d .
C26 C 0.2775(5) 0.6085(4) 0.3784(4) 0.050(3) Uiso 1 1 d .
C27 C 0.2169(6) 0.6062(5) 0.3533(5) 0.066(4) Uiso 1 1 d .
H27 H 0.2013 0.5803 0.3403 0.079 Uiso 1 1 calc R
C28 C 0.1803(6) 0.6427(5) 0.3479(5) 0.062(4) Uiso 1 1 d .
C29 C 0.2021(6) 0.6801(5) 0.3672(4) 0.065(4) Uiso 1 1 d .
H29 H 0.1764 0.7040 0.3621 0.077 Uiso 1 1 calc R
C30 C 0.2600(5) 0.6854(4) 0.3940(4) 0.053(3) Uiso 1 1 d .
C31 C 0.3204(6) 0.5696(5) 0.3828(5) 0.078(4) Uiso 1 1 d .
H31A H 0.2991 0.5458 0.3660 0.118 Uiso 1 1 calc R
H31B H 0.3316 0.5627 0.4172 0.118 Uiso 1 1 calc R
H31C H 0.3575 0.5759 0.3679 0.118 Uiso 1 1 calc R
C32 C 0.1176(7) 0.6390(6) 0.3223(6) 0.116(6) Uiso 1 1 d .
H32A H 0.1104 0.6101 0.3110 0.174 Uiso 1 1 calc R
H32B H 0.1128 0.6580 0.2944 0.174 Uiso 1 1 calc R
H32C H 0.0881 0.6463 0.3447 0.174 Uiso 1 1 calc R
C33 C 0.2797(6) 0.7282(5) 0.4142(5) 0.084(5) Uiso 1 1 d .
H33A H 0.3213 0.7264 0.4316 0.126 Uiso 1 1 calc R
H33B H 0.2515 0.7376 0.4367 0.126 Uiso 1 1 calc R
H33C H 0.2792 0.7483 0.3874 0.126 Uiso 1 1 calc R
C34 C 0.4678(6) 0.6794(5) 0.5340(4) 0.056(4) Uiso 1 1 d .
C35 C 0.5099(7) 0.6474(5) 0.5526(5) 0.076(4) Uiso 1 1 d .
C36 C 0.5468(7) 0.6547(5) 0.5982(5) 0.085(5) Uiso 1 1 d .
H36 H 0.5764 0.6347 0.6113 0.102 Uiso 1 1 calc R
C37 C 0.5383(7) 0.6915(5) 0.6227(5) 0.072(4) Uiso 1 1 d .
C38 C 0.4973(6) 0.7226(5) 0.6043(5) 0.080(5) Uiso 1 1 d .
H38 H 0.4930 0.7475 0.6224 0.096 Uiso 1 1 calc R
C39 C 0.4640(6) 0.7170(5) 0.5607(5) 0.059(4) Uiso 1 1 d .
C40 C 0.5130(7) 0.6051(6) 0.5229(6) 0.108(6) Uiso 1 1 d .
H40A H 0.5438 0.5865 0.5402 0.161 Uiso 1 1 calc R
H40B H 0.5240 0.6113 0.4905 0.161 Uiso 1 1 calc R
H40C H 0.4729 0.5913 0.5198 0.161 Uiso 1 1 calc R
C41 C 0.5790(8) 0.6950(6) 0.6710(6) 0.119(6) Uiso 1 1 d .
H41A H 0.5703 0.7214 0.6869 0.179 Uiso 1 1 calc R
H41B H 0.6221 0.6946 0.6653 0.179 Uiso 1 1 calc R
H41C H 0.5710 0.6715 0.6920 0.179 Uiso 1 1 calc R
C42 C 0.4178(6) 0.7507(5) 0.5401(5) 0.082(4) Uiso 1 1 d .
H42A H 0.3973 0.7416 0.5084 0.124 Uiso 1 1 calc R
H42B H 0.4394 0.7771 0.5362 0.124 Uiso 1 1 calc R
H42C H 0.3872 0.7549 0.5625 0.124 Uiso 1 1 calc R
C43 C 0.3723(5) 0.4037(4) -0.0210(4) 0.047(3) Uiso 1 1 d .
C44 C 0.4089(6) 0.4089(5) -0.0972(5) 0.077(4) Uiso 1 1 d .
H44A H 0.3966 0.4290 -0.1238 0.092 Uiso 1 1 calc R
H44B H 0.4258 0.3835 -0.1110 0.092 Uiso 1 1 calc R
C45 C 0.4572(6) 0.4292(5) -0.0571(5) 0.081(5) Uiso 1 1 d .
H45A H 0.4980 0.4161 -0.0567 0.097 Uiso 1 1 calc R
H45B H 0.4608 0.4598 -0.0621 0.097 Uiso 1 1 calc R
C46 C 0.2926(6) 0.3961(5) -0.0962(5) 0.056(4) Uiso 1 1 d .
C47 C 0.2720(6) 0.3558(5) -0.1176(5) 0.068(4) Uiso 1 1 d .
C48 C 0.2133(6) 0.3559(5) -0.1420(5) 0.071(4) Uiso 1 1 d .
H48 H 0.1970 0.3306 -0.1564 0.085 Uiso 1 1 calc R
C49 C 0.1775(7) 0.3917(5) -0.1462(5) 0.076(4) Uiso 1 1 d .
C50 C 0.1985(6) 0.4277(5) -0.1285(5) 0.074(4) Uiso 1 1 d .
H50 H 0.1734 0.4518 -0.1332 0.089 Uiso 1 1 calc R
C51 C 0.2541(6) 0.4310(5) -0.1043(5) 0.065(4) Uiso 1 1 d .
C52 C 0.3108(6) 0.3169(4) -0.1135(4) 0.066(4) Uiso 1 1 d .
H52A H 0.3509 0.3233 -0.0955 0.100 Uiso 1 1 calc R
H52B H 0.3163 0.3069 -0.1462 0.100 Uiso 1 1 calc R
H52C H 0.2906 0.2952 -0.0963 0.100 Uiso 1 1 calc R
C53 C 0.1104(7) 0.3890(5) -0.1731(6) 0.106(6) Uiso 1 1 d .
H53A H 0.1018 0.3602 -0.1841 0.159 Uiso 1 1 calc R
H53B H 0.1062 0.4078 -0.2013 0.159 Uiso 1 1 calc R
H53C H 0.0813 0.3973 -0.1508 0.159 Uiso 1 1 calc R
C54 C 0.2789(7) 0.4716(5) -0.0815(5) 0.098(5) Uiso 1 1 d .
H54A H 0.3209 0.4673 -0.0660 0.147 Uiso 1 1 calc R
H54B H 0.2532 0.4807 -0.0569 0.147 Uiso 1 1 calc R
H54C H 0.2785 0.4932 -0.1067 0.147 Uiso 1 1 calc R
C55 C 0.4645(6) 0.4259(5) 0.0350(4) 0.060(4) Uiso 1 1 d .
C56 C 0.5055(6) 0.3938(5) 0.0548(5) 0.072(4) Uiso 1 1 d .
C57 C 0.5418(7) 0.4028(6) 0.1016(5) 0.090(5) Uiso 1 1 d .
H57 H 0.5706 0.3824 0.1147 0.109 Uiso 1 1 calc R
C58 C 0.5365(7) 0.4391(5) 0.1277(5) 0.075(4) Uiso 1 1 d .
C59 C 0.4940(6) 0.4696(5) 0.1071(5) 0.064(4) Uiso 1 1 d .
H59 H 0.4898 0.4947 0.1246 0.077 Uiso 1 1 calc R
C60 C 0.4567(6) 0.4642(5) 0.0607(5) 0.060(4) Uiso 1 1 d .
C61 C 0.5083(7) 0.3517(5) 0.0302(5) 0.097(5) Uiso 1 1 d .
H61A H 0.5387 0.3340 0.0494 0.146 Uiso 1 1 calc R
H61B H 0.5201 0.3556 -0.0025 0.146 Uiso 1 1 calc R
H61C H 0.4681 0.3382 0.0278 0.146 Uiso 1 1 calc R
C62 C 0.5769(7) 0.4493(6) 0.1741(6) 0.112(6) Uiso 1 1 d .
H62A H 0.5649 0.4765 0.1864 0.168 Uiso 1 1 calc R
H62B H 0.6196 0.4505 0.1677 0.168 Uiso 1 1 calc R
H62C H 0.5724 0.4276 0.1984 0.168 Uiso 1 1 calc R
C63 C 0.4093(7) 0.4962(5) 0.0380(5) 0.096(5) Uiso 1 1 d .
H63A H 0.4095 0.5208 0.0592 0.144 Uiso 1 1 calc R
H63B H 0.3685 0.4835 0.0341 0.144 Uiso 1 1 calc R
H63C H 0.4198 0.5048 0.0060 0.144 Uiso 1 1 calc R
C64 C 0.1368(5) 0.4047(4) 0.0325(4) 0.045(3) Uiso 1 1 d .
C65 C 0.0532(7) 0.4328(5) 0.0698(5) 0.090(5) Uiso 1 1 d .
H65A H 0.0506 0.4635 0.0740 0.108 Uiso 1 1 calc R
H65B H 0.0120 0.4204 0.0695 0.108 Uiso 1 1 calc R
C66 C 0.0988(6) 0.4133(5) 0.1089(5) 0.078(4) Uiso 1 1 d .
H66A H 0.0812 0.3881 0.1226 0.094 Uiso 1 1 calc R
H66B H 0.1106 0.4335 0.1355 0.094 Uiso 1 1 calc R
C67 C 0.0456(6) 0.4264(5) -0.0235(4) 0.057(4) Uiso 1 1 d .
C68 C 0.0046(6) 0.3953(5) -0.0426(5) 0.064(4) Uiso 1 1 d .
C69 C -0.0321(7) 0.4014(5) -0.0882(5) 0.078(4) Uiso 1 1 d .
H69 H -0.0608 0.3806 -0.1003 0.093 Uiso 1 1 calc R
C70 C -0.0262(7) 0.4384(5) -0.1158(5) 0.075(4) Uiso 1 1 d .
C71 C 0.0155(6) 0.4684(5) -0.0974(5) 0.073(4) Uiso 1 1 d .
H71 H 0.0193 0.4928 -0.1164 0.088 Uiso 1 1 calc R
C72 C 0.0541(5) 0.4651(4) -0.0507(4) 0.055(3) Uiso 1 1 d .
C73 C 0.0013(7) 0.3524(5) -0.0154(5) 0.092(5) Uiso 1 1 d .
H73A H -0.0290 0.3343 -0.0340 0.137 Uiso 1 1 calc R
H73B H -0.0107 0.3573 0.0170 0.137 Uiso 1 1 calc R
H73C H 0.0415 0.3388 -0.0123 0.137 Uiso 1 1 calc R
C74 C -0.0670(7) 0.4449(6) -0.1643(6) 0.107(6) Uiso 1 1 d .
H74A H -0.0936 0.4205 -0.1713 0.161 Uiso 1 1 calc R
H74B H -0.0412 0.4485 -0.1905 0.161 Uiso 1 1 calc R
H74C H -0.0922 0.4700 -0.1623 0.161 Uiso 1 1 calc R
C75 C 0.0992(7) 0.4982(5) -0.0312(5) 0.089(5) Uiso 1 1 d .
H75A H 0.0981 0.5214 -0.0544 0.134 Uiso 1 1 calc R
H75B H 0.1404 0.4862 -0.0262 0.134 Uiso 1 1 calc R
H75C H 0.0883 0.5086 -0.0001 0.134 Uiso 1 1 calc R
C76 C 0.2171(6) 0.3964(5) 0.1080(5) 0.058(4) Uiso 1 1 d .
C77 C 0.2337(6) 0.3555(5) 0.1296(5) 0.061(4) Uiso 1 1 d .
C78 C 0.2942(6) 0.3516(5) 0.1554(4) 0.064(4) Uiso 1 1 d .
H78 H 0.3073 0.3251 0.1684 0.077 Uiso 1 1 calc R
C79 C 0.3344(6) 0.3855(5) 0.1620(5) 0.076(4) Uiso 1 1 d .
C80 C 0.3152(6) 0.4237(5) 0.1436(4) 0.065(4) Uiso 1 1 d .
H80 H 0.3422 0.4468 0.1494 0.078 Uiso 1 1 calc R
C81 C 0.2574(5) 0.4308(4) 0.1164(4) 0.052(3) Uiso 1 1 d .
C82 C 0.1885(6) 0.3190(5) 0.1220(5) 0.075(4) Uiso 1 1 d .
H82A H 0.1500 0.3288 0.1039 0.112 Uiso 1 1 calc R
H82B H 0.1806 0.3081 0.1537 0.112 Uiso 1 1 calc R
H82C H 0.2059 0.2968 0.1036 0.112 Uiso 1 1 calc R
C83 C 0.4031(7) 0.3804(6) 0.1846(6) 0.118(6) Uiso 1 1 d .
H83A H 0.4100 0.3518 0.1967 0.177 Uiso 1 1 calc R
H83B H 0.4122 0.4003 0.2115 0.177 Uiso 1 1 calc R
H83C H 0.4298 0.3861 0.1596 0.177 Uiso 1 1 calc R
C84 C 0.2350(6) 0.4730(5) 0.0951(5) 0.076(4) Uiso 1 1 d .
H84A H 0.1933 0.4700 0.0785 0.114 Uiso 1 1 calc R
H84B H 0.2621 0.4824 0.0717 0.114 Uiso 1 1 calc R
H84C H 0.2354 0.4936 0.1213 0.114 Uiso 1 1 calc R
C85 C 0.5348(5) 0.5507(4) 0.3244(4) 0.044(3) Uiso 1 1 d .
C86 C 0.5842(6) 0.4893(5) 0.3551(5) 0.078(4) Uiso 1 1 d .
H86A H 0.5854 0.4656 0.3322 0.094 Uiso 1 1 calc R
H86B H 0.5897 0.4782 0.3888 0.094 Uiso 1 1 calc R
C87 C 0.6337(5) 0.5218(4) 0.3480(4) 0.064(4) Uiso 1 1 d .
H87A H 0.6542 0.5321 0.3796 0.077 Uiso 1 1 calc R
H87B H 0.6648 0.5101 0.3288 0.077 Uiso 1 1 calc R
C88 C 0.4675(6) 0.4939(4) 0.3495(5) 0.060(4) Uiso 1 1 d .
C89 C 0.4476(6) 0.4960(4) 0.3948(4) 0.059(4) Uiso 1 1 d .
C90 C 0.3911(6) 0.4754(5) 0.4029(5) 0.070(4) Uiso 1 1 d .
H90 H 0.3772 0.4768 0.4339 0.084 Uiso 1 1 calc R
C91 C 0.3571(7) 0.4534(5) 0.3650(5) 0.082(5) Uiso 1 1 d .
C92 C 0.3792(7) 0.4530(5) 0.3197(6) 0.094(5) Uiso 1 1 d .
H92 H 0.3556 0.4395 0.2932 0.113 Uiso 1 1 calc R
C93 C 0.4353(6) 0.4720(5) 0.3115(5) 0.077(4) Uiso 1 1 d .
C94 C 0.4824(6) 0.5204(5) 0.4366(4) 0.079(4) Uiso 1 1 d .
H94A H 0.4610 0.5180 0.4655 0.119 Uiso 1 1 calc R
H94B H 0.4849 0.5499 0.4274 0.119 Uiso 1 1 calc R
H94C H 0.5238 0.5089 0.4439 0.119 Uiso 1 1 calc R
C95 C 0.2989(7) 0.4306(6) 0.3706(6) 0.116(6) Uiso 1 1 d .
H95A H 0.2829 0.4177 0.3395 0.174 Uiso 1 1 calc R
H95B H 0.2687 0.4504 0.3804 0.174 Uiso 1 1 calc R
H95C H 0.3070 0.4088 0.3955 0.174 Uiso 1 1 calc R
C96 C 0.4577(8) 0.4699(6) 0.2630(6) 0.135(7) Uiso 1 1 d .
H96A H 0.4297 0.4527 0.2410 0.202 Uiso 1 1 calc R
H96B H 0.4987 0.4575 0.2665 0.202 Uiso 1 1 calc R
H96C H 0.4595 0.4983 0.2497 0.202 Uiso 1 1 calc R
C97 C 0.6273(5) 0.5948(4) 0.3077(4) 0.048(3) Uiso 1 1 d .
C98 C 0.6297(5) 0.6280(4) 0.3409(4) 0.051(3) Uiso 1 1 d .
C99 C 0.6600(6) 0.6646(5) 0.3280(5) 0.071(4) Uiso 1 1 d .
H99 H 0.6635 0.6879 0.3496 0.086 Uiso 1 1 calc R
C100 C 0.6860(6) 0.6673(5) 0.2824(5) 0.070(4) Uiso 1 1 d .
C101 C 0.6864(6) 0.6328(4) 0.2533(5) 0.063(4) Uiso 1 1 d .
H101 H 0.7066 0.6342 0.2250 0.076 Uiso 1 1 calc R
C102 C 0.6575(5) 0.5954(5) 0.2643(4) 0.058(3) Uiso 1 1 d .
C103 C 0.6055(6) 0.6265(5) 0.3897(5) 0.076(4) Uiso 1 1 d .
H10D H 0.6121 0.6537 0.4060 0.113 Uiso 1 1 calc R
H10E H 0.6272 0.6047 0.4100 0.113 Uiso 1 1 calc R
H10F H 0.5616 0.6202 0.3848 0.113 Uiso 1 1 calc R
C104 C 0.7153(8) 0.7088(6) 0.2669(6) 0.133(7) Uiso 1 1 d .
H10G H 0.7122 0.7302 0.2919 0.199 Uiso 1 1 calc R
H10H H 0.6936 0.7183 0.2358 0.199 Uiso 1 1 calc R
H10I H 0.7585 0.7039 0.2634 0.199 Uiso 1 1 calc R
C105 C 0.6609(5) 0.5565(4) 0.2325(4) 0.065(4) Uiso 1 1 d .
H10J H 0.6396 0.5332 0.2462 0.098 Uiso 1 1 calc R
H10K H 0.7039 0.5489 0.2315 0.098 Uiso 1 1 calc R
H10L H 0.6414 0.5624 0.1995 0.098 Uiso 1 1 calc R
C106 C 0.4617(5) 0.7096(5) 0.1647(5) 0.057(4) Uiso 1 1 d .
C107 C 0.4113(6) 0.7686(5) 0.1227(5) 0.090(5) Uiso 1 1 d .
H10M H 0.4086 0.7962 0.1388 0.108 Uiso 1 1 calc R
H10N H 0.4073 0.7723 0.0870 0.108 Uiso 1 1 calc R
C108 C 0.3651(7) 0.7371(5) 0.1382(6) 0.094(5) Uiso 1 1 d .
H10O H 0.3369 0.7513 0.1581 0.112 Uiso 1 1 calc R
H10P H 0.3406 0.7252 0.1090 0.112 Uiso 1 1 calc R
C109 C 0.5306(5) 0.7647(4) 0.1392(4) 0.048(3) Uiso 1 1 d .
C110 C 0.5581(6) 0.7902(5) 0.1780(5) 0.078(4) Uiso 1 1 d .
C111 C 0.6144(7) 0.8090(5) 0.1740(6) 0.098(5) Uiso 1 1 d .
H111 H 0.6335 0.8252 0.2003 0.117 Uiso 1 1 calc R
C112 C 0.6427(7) 0.8046(6) 0.1334(6) 0.087(5) Uiso 1 1 d .
C113 C 0.6160(6) 0.7793(5) 0.0950(5) 0.067(4) Uiso 1 1 d .
H113 H 0.6370 0.7751 0.0675 0.080 Uiso 1 1 calc R
C114 C 0.5587(5) 0.7598(4) 0.0966(4) 0.054(3) Uiso 1 1 d .
C115 C 0.5247(7) 0.7976(5) 0.2239(6) 0.115(6) Uiso 1 1 d .
H11D H 0.5498 0.8158 0.2469 0.173 Uiso 1 1 calc R
H11E H 0.5184 0.7707 0.2396 0.173 Uiso 1 1 calc R
H11F H 0.4850 0.8109 0.2141 0.173 Uiso 1 1 calc R
C116 C 0.7016(8) 0.8278(7) 0.1289(7) 0.139(8) Uiso 1 1 d .
H11G H 0.7150 0.8218 0.0972 0.209 Uiso 1 1 calc R
H11H H 0.7333 0.8187 0.1549 0.209 Uiso 1 1 calc R
H11I H 0.6949 0.8580 0.1318 0.209 Uiso 1 1 calc R
C117 C 0.5275(6) 0.7291(5) 0.0566(5) 0.089(5) Uiso 1 1 d .
H11J H 0.5515 0.7284 0.0291 0.133 Uiso 1 1 calc R
H11K H 0.4859 0.7389 0.0454 0.133 Uiso 1 1 calc R
H11L H 0.5257 0.7010 0.0704 0.133 Uiso 1 1 calc R
C118 C 0.3734(6) 0.6645(5) 0.1835(5) 0.062(4) Uiso 1 1 d .
C119 C 0.3417(6) 0.6640(5) 0.2267(5) 0.067(4) Uiso 1 1 d .
C120 C 0.3150(6) 0.6279(5) 0.2395(5) 0.077(5) Uiso 1 1 d .
H120 H 0.2969 0.6275 0.2689 0.093 Uiso 1 1 calc R
C121 C 0.3130(7) 0.5919(6) 0.2118(6) 0.083(5) Uiso 1 1 d .
C122 C 0.3405(6) 0.5926(6) 0.1667(5) 0.083(5) Uiso 1 1 d .
H122 H 0.3395 0.5681 0.1472 0.100 Uiso 1 1 calc R
C123 C 0.3682(6) 0.6286(5) 0.1518(5) 0.065(4) Uiso 1 1 d .
C124 C 0.3397(6) 0.7047(5) 0.2576(5) 0.083(5) Uiso 1 1 d .
H12D H 0.3606 0.7274 0.2424 0.125 Uiso 1 1 calc R
H12E H 0.3603 0.6997 0.2906 0.125 Uiso 1 1 calc R
H12F H 0.2970 0.7126 0.2593 0.125 Uiso 1 1 calc R
C125 C 0.2868(8) 0.5503(6) 0.2279(7) 0.143(8) Uiso 1 1 d .
H12G H 0.2899 0.5290 0.2028 0.215 Uiso 1 1 calc R
H12H H 0.2438 0.5542 0.2326 0.215 Uiso 1 1 calc R
H12I H 0.3102 0.5412 0.2585 0.215 Uiso 1 1 calc R
C126 C 0.3963(6) 0.6279(5) 0.1035(5) 0.081(5) Uiso 1 1 d .
H12J H 0.4145 0.6552 0.0981 0.122 Uiso 1 1 calc R
H12K H 0.3642 0.6217 0.0766 0.122 Uiso 1 1 calc R
H12L H 0.4280 0.6062 0.1051 0.122 Uiso 1 1 calc R
C127 C 0.0348(5) 0.4591(4) 0.3348(4) 0.043(3) Uiso 1 1 d .
C128 C 0.0842(6) 0.5192(5) 0.3795(5) 0.083(4) Uiso 1 1 d .
H12M H 0.0879 0.5468 0.3640 0.099 Uiso 1 1 calc R
H12N H 0.0875 0.5226 0.4153 0.099 Uiso 1 1 calc R
C129 C 0.1312(6) 0.4873(4) 0.3644(5) 0.069(4) Uiso 1 1 d .
H12O H 0.1601 0.5012 0.3449 0.083 Uiso 1 1 calc R
H12P H 0.1548 0.4747 0.3936 0.083 Uiso 1 1 calc R
C130 C -0.0375(6) 0.5170(5) 0.3608(5) 0.065(4) Uiso 1 1 d .
C131 C -0.0697(5) 0.5126(4) 0.3981(4) 0.055(3) Uiso 1 1 d .
C132 C -0.1267(6) 0.5344(5) 0.3997(5) 0.076(4) Uiso 1 1 d .
H132 H -0.1493 0.5306 0.4264 0.091 Uiso 1 1 calc R
C133 C -0.1482(7) 0.5611(5) 0.3619(5) 0.079(4) Uiso 1 1 d .
C134 C -0.1149(6) 0.5656(5) 0.3208(5) 0.089(5) Uiso 1 1 d .
H134 H -0.1309 0.5825 0.2940 0.107 Uiso 1 1 calc R
C135 C -0.0572(6) 0.5443(5) 0.3199(5) 0.075(4) Uiso 1 1 d .
C136 C -0.0447(6) 0.4815(4) 0.4409(4) 0.067(4) Uiso 1 1 d .
H13A H -0.0728 0.4815 0.4657 0.101 Uiso 1 1 calc R
H13B H -0.0041 0.4908 0.4555 0.101 Uiso 1 1 calc R
H13C H -0.0418 0.4532 0.4278 0.101 Uiso 1 1 calc R
C137 C -0.2086(7) 0.5843(6) 0.3631(6) 0.121(6) Uiso 1 1 d .
H13D H -0.2172 0.6015 0.3338 0.181 Uiso 1 1 calc R
H13E H -0.2056 0.6022 0.3920 0.181 Uiso 1 1 calc R
H13F H -0.2417 0.5639 0.3643 0.181 Uiso 1 1 calc R
C138 C -0.0212(7) 0.5490(5) 0.2741(5) 0.113(6) Uiso 1 1 d .
H13G H -0.0428 0.5687 0.2509 0.170 Uiso 1 1 calc R
H13H H -0.0186 0.5216 0.2585 0.170 Uiso 1 1 calc R
H13I H 0.0202 0.5595 0.2846 0.170 Uiso 1 1 calc R
C139 C 0.1270(5) 0.4158(4) 0.3202(4) 0.052(3) Uiso 1 1 d .
C140 C 0.1268(5) 0.3789(4) 0.3489(4) 0.051(3) Uiso 1 1 d .
C141 C 0.1572(6) 0.3439(5) 0.3343(5) 0.074(4) Uiso 1 1 d .
H141 H 0.1594 0.3196 0.3541 0.089 Uiso 1 1 calc R
C142 C 0.1858(6) 0.3431(5) 0.2899(5) 0.067(4) Uiso 1 1 d .
C143 C 0.1859(6) 0.3796(5) 0.2643(5) 0.070(4) Uiso 1 1 d .
H143 H 0.2056 0.3799 0.2357 0.084 Uiso 1 1 calc R
C144 C 0.1583(5) 0.4172(5) 0.2782(4) 0.062(4) Uiso 1 1 d .
C145 C 0.0975(6) 0.3773(5) 0.3968(5) 0.080(5) Uiso 1 1 d .
H14A H 0.0775 0.4041 0.4017 0.120 Uiso 1 1 calc R
H14B H 0.1293 0.3720 0.4241 0.120 Uiso 1 1 calc R
H14C H 0.0671 0.3547 0.3949 0.120 Uiso 1 1 calc R
C146 C 0.2147(7) 0.3023(6) 0.2749(6) 0.113(6) Uiso 1 1 d .
H14D H 0.2100 0.2806 0.2992 0.170 Uiso 1 1 calc R
H14E H 0.2583 0.3069 0.2727 0.170 Uiso 1 1 calc R
H14F H 0.1942 0.2933 0.2431 0.170 Uiso 1 1 calc R
C147 C 0.1632(6) 0.4561(5) 0.2485(5) 0.078(4) Uiso 1 1 d .
H14G H 0.1428 0.4793 0.2631 0.117 Uiso 1 1 calc R
H14H H 0.1435 0.4514 0.2152 0.117 Uiso 1 1 calc R
H14I H 0.2064 0.4630 0.2478 0.117 Uiso 1 1 calc R
C148 C -0.0326(6) 0.3011(5) 0.1753(5) 0.059(4) Uiso 1 1 d .
C149 C -0.1283(7) 0.2719(5) 0.1516(6) 0.098(5) Uiso 1 1 d .
H14J H -0.1523 0.2820 0.1212 0.118 Uiso 1 1 calc R
H14K H -0.1569 0.2586 0.1719 0.118 Uiso 1 1 calc R
C150 C -0.0783(7) 0.2384(6) 0.1390(6) 0.116(6) Uiso 1 1 d .
H15A H -0.0799 0.2122 0.1579 0.139 Uiso 1 1 calc R
H15B H -0.0819 0.2319 0.1038 0.139 Uiso 1 1 calc R
C151 C -0.1247(6) 0.3448(5) 0.1889(4) 0.056(4) Uiso 1 1 d .
C152 C -0.1590(6) 0.3454(5) 0.2307(5) 0.073(4) Uiso 1 1 d .
C153 C -0.1878(7) 0.3826(5) 0.2423(6) 0.081(5) Uiso 1 1 d .
H153 H -0.2092 0.3834 0.2700 0.098 Uiso 1 1 calc R
C154 C -0.1853(7) 0.4181(6) 0.2137(6) 0.093(5) Uiso 1 1 d .
C155 C -0.1549(6) 0.4165(5) 0.1705(5) 0.081(5) Uiso 1 1 d .
H155 H -0.1547 0.4402 0.1498 0.097 Uiso 1 1 calc R
C156 C -0.1264(6) 0.3803(5) 0.1597(5) 0.063(4) Uiso 1 1 d .
C157 C -0.1654(6) 0.3063(5) 0.2614(5) 0.090(5) Uiso 1 1 d .
H15C H -0.1901 0.3129 0.2874 0.134 Uiso 1 1 calc R
H15D H -0.1247 0.2969 0.2757 0.134 Uiso 1 1 calc R
H15E H -0.1853 0.2841 0.2408 0.134 Uiso 1 1 calc R
C158 C -0.2135(8) 0.4598(6) 0.2275(7) 0.140(8) Uiso 1 1 d .
H15F H -0.2075 0.4810 0.2030 0.210 Uiso 1 1 calc R
H15G H -0.1935 0.4689 0.2594 0.210 Uiso 1 1 calc R
H15H H -0.2574 0.4560 0.2290 0.210 Uiso 1 1 calc R
C159 C -0.0956(6) 0.3781(5) 0.1112(5) 0.077(5) Uiso 1 1 d .
H15I H -0.0997 0.4053 0.0947 0.116 Uiso 1 1 calc R
H15J H -0.1159 0.3565 0.0898 0.116 Uiso 1 1 calc R
H15K H -0.0521 0.3712 0.1190 0.116 Uiso 1 1 calc R
C160 C 0.0351(5) 0.2421(4) 0.1501(4) 0.051(3) Uiso 1 1 d .
C161 C 0.0655(7) 0.2202(5) 0.1926(5) 0.087(5) Uiso 1 1 d .
C162 C 0.1201(7) 0.1984(5) 0.1885(6) 0.097(5) Uiso 1 1 d .
H162 H 0.1395 0.1834 0.2157 0.117 Uiso 1 1 calc R
C163 C 0.1467(7) 0.1986(5) 0.1445(5) 0.078(4) Uiso 1 1 d .
C164 C 0.1172(6) 0.2231(4) 0.1054(5) 0.061(4) Uiso 1 1 d .
H164 H 0.1361 0.2251 0.0764 0.074 Uiso 1 1 calc R
C165 C 0.0616(6) 0.2446(5) 0.1074(5) 0.066(4) Uiso 1 1 d .
C166 C 0.0370(8) 0.2178(6) 0.2421(6) 0.141(7) Uiso 1 1 d .
H16A H -0.0014 0.2336 0.2391 0.212 Uiso 1 1 calc R
H16B H 0.0658 0.2297 0.2683 0.212 Uiso 1 1 calc R
H16C H 0.0288 0.1884 0.2496 0.212 Uiso 1 1 calc R
C167 C 0.2045(7) 0.1737(6) 0.1397(6) 0.118(6) Uiso 1 1 d .
H16D H 0.2150 0.1764 0.1065 0.178 Uiso 1 1 calc R
H16E H 0.1975 0.1442 0.1468 0.178 Uiso 1 1 calc R
H16F H 0.2382 0.1845 0.1628 0.178 Uiso 1 1 calc R
C168 C 0.0303(7) 0.2721(5) 0.0662(5) 0.086(5) Uiso 1 1 d .
H16G H 0.0537 0.2710 0.0384 0.130 Uiso 1 1 calc R
H16H H 0.0285 0.3010 0.0776 0.130 Uiso 1 1 calc R
H16I H -0.0113 0.2617 0.0563 0.130 Uiso 1 1 calc R
Cl9 Cl 0.6725(5) 0.4121(4) 0.0308(4) 0.295(5) Uiso 1 1 d D
Cl10 Cl 0.7735(7) 0.4227(6) -0.0218(5) 0.459(9) Uiso 1 1 d D
Cl11 Cl 0.2889(6) 0.8267(5) 0.4881(5) 0.170(5) Uiso 0.50 1 d PD
Cl12 Cl 0.1770(5) 0.8380(4) 0.5340(4) 0.148(4) Uiso 0.50 1 d PD
Cl13 Cl 0.3330(5) 0.8428(4) 0.4704(4) 0.143(4) Uiso 0.50 1 d PD
Cl14 Cl 0.2238(7) 0.8258(5) 0.5185(6) 0.197(6) Uiso 0.50 1 d PD
C169 C 0.7542(11) 0.4137(12) 0.0393(10) 0.31(2) Uiso 1 1 d D
C170 C 0.2511(12) 0.8615(12) 0.5269(15) 0.154(13) Uiso 0.50 1 d PD
O1 O 0.6627(12) 0.9062(9) 0.0275(9) 0.308(13) Uiso 1 1 d .
C171 C 0.2521(11) 0.8522(15) 0.4680(13) 0.154(13) Uiso 0.50 1 d PD

loop_
_atom_site_aniso_label
_atom_site_aniso_U_11
_atom_site_aniso_U_22
_atom_site_aniso_U_33
_atom_site_aniso_U_23
_atom_site_aniso_U_13
_atom_site_aniso_U_12
Pd1 0.0417(5) 0.0512(9) 0.0547(7) 0.0024(4) 0.0141(5) 0.0001(5)
Pd2 0.0833(8) 0.0563(10) 0.0380(6) 0.0005(5) 0.0155(6) 0.0004(5)
Pd3 0.0450(5) 0.0673(9) 0.0421(5) -0.0065(5) 0.0100(4) 0.0051(5)
Pd4 0.0459(5) 0.0724(9) 0.0418(5) 0.0083(5) 0.0075(4) -0.0048(5)
S1 0.049(2) 0.096(4) 0.054(2) 0.013(2) 0.0190(18) 0.015(2)
S2 0.059(2) 0.068(3) 0.063(2) -0.007(2) 0.0215(19) -0.013(2)
S3 0.062(2) 0.079(3) 0.0432(19) -0.0066(18) 0.0169(17) -0.005(2)
S4 0.065(2) 0.084(3) 0.0438(19) 0.0118(19) 0.0198(17) 0.009(2)
S5 0.0467(18) 0.070(3) 0.051(2) -0.0016(18) 0.0136(16) 0.0027(18)
S6 0.0478(19) 0.086(3) 0.0464(19) 0.0014(19) 0.0090(16) 0.005(2)
S7 0.0491(19) 0.074(3) 0.053(2) -0.0001(19) 0.0098(17) -0.0024(19)
S8 0.0513(19) 0.069(3) 0.0463(19) 0.0044(18) 0.0096(16) -0.0093(19)
Cl1 0.080(2) 0.080(3) 0.094(3) 0.004(2) 0.015(2) 0.026(2)
Cl2 0.082(2) 0.083(3) 0.084(2) -0.005(2) 0.002(2) -0.035(2)
Cl3 0.163(4) 0.100(4) 0.073(3) -0.001(2) 0.002(3) -0.063(3)
Cl4 0.159(4) 0.100(4) 0.073(3) 0.004(2) 0.012(3) 0.070(3)
Cl5 0.076(2) 0.070(3) 0.056(2) -0.0127(19) 0.0200(19) 0.001(2)
Cl6 0.075(2) 0.074(3) 0.057(2) -0.0166(19) 0.0131(19) 0.008(2)
Cl7 0.076(2) 0.069(3) 0.055(2) 0.0087(18) 0.0163(19) -0.012(2)
Cl8 0.071(2) 0.078(3) 0.057(2) 0.017(2) 0.0176(19) -0.003(2)

loop_
_atom_type_symbol
_atom_type_description
_atom_type_scat_dispersion_real
_atom_type_scat_dispersion_imag
_atom_type_scat_source
Pd Pd -0.9988 1.0072 'International Tables Vol C Tables 4.2.6.8 and 6.1.1.4'
S S 0.1246 0.1234 'International Tables Vol C Tables 4.2.6.8 and 6.1.1.4'
Cl Cl 0.1484 0.1585 'International Tables Vol C Tables 4.2.6.8 and 6.1.1.4'
N N 0.0061 0.0033 'International Tables Vol C Tables 4.2.6.8 and 6.1.1.4'
C C 0.0033 0.0016 'International Tables Vol C Tables 4.2.6.8 and 6.1.1.4'
O O 0.0106 0.0060 'International Tables Vol C Tables 4.2.6.8 and 6.1.1.4'
H H 0.0000 0.0000 'International Tables Vol C Tables 4.2.6.8 and 6.1.1.4'

loop_
_geom_angle_atom_site_label_1
_geom_angle_atom_site_label_2
_geom_angle_atom_site_label_3
_geom_angle
_geom_angle_site_symmetry_1
S1 Pd1 S2 90.8(2) .
S1 Pd1 Cl2 88.96(16) .
S2 Pd1 Cl2 178.09(13) .
S1 Pd1 Cl1 176.52(13) .
S2 Pd1 Cl1 88.14(16) .
Cl2 Pd1 Cl1 92.26(17) .
S3 Pd2 S4 90.9(2) .
S3 Pd2 Cl3 177.09(15) .
S4 Pd2 Cl3 87.61(18) .
S3 Pd2 Cl4 88.41(18) .
S4 Pd2 Cl4 176.90(14) .
Cl3 Pd2 Cl4 93.2(3) .
S6 Pd3 S5 179.80(17) .
S6 Pd3 Cl5 89.60(15) .
S5 Pd3 Cl5 90.42(14) .
S6 Pd3 Cl6 90.56(15) .
S5 Pd3 Cl6 89.42(15) .
Cl5 Pd3 Cl6 179.63(19) .
S8 Pd4 Cl8 89.19(15) .
S8 Pd4 S7 179.6(2) .
Cl8 Pd4 S7 91.18(15) .
S8 Pd4 Cl7 90.82(14) .
Cl8 Pd4 Cl7 179.59(17) .
S7 Pd4 Cl7 88.81(15) .
C1 S1 Pd1 111.1(4) .
C22 S2 Pd1 110.3(5) .
C43 S3 Pd2 111.1(4) .
C64 S4 Pd2 111.0(4) .
C85 S5 Pd3 110.6(4) .
C106 S6 Pd3 111.8(4) .
C127 S7 Pd4 110.6(4) .
C148 S8 Pd4 110.7(4) .
C1 N1 C4 126.4(9) .
C1 N1 C2 112.5(9) .
C4 N1 C2 121.0(9) .
C1 N2 C13 126.1(9) .
C1 N2 C3 113.6(10) .
C13 N2 C3 118.5(9) .
C22 N3 C23 111.4(10) .
C22 N3 C25 126.4(9) .
C23 N3 C25 120.3(10) .
C22 N4 C34 125.5(9) .
C22 N4 C24 107.1(10) .
C34 N4 C24 127.3(10) .
C43 N5 C46 127.7(9) .
C43 N5 C44 108.7(10) .
C46 N5 C44 120.8(10) .
C43 N6 C55 127.9(10) .
C43 N6 C45 112.2(10) .
C55 N6 C45 119.9(10) .
C64 N7 C67 126.4(10) .
C64 N7 C65 113.1(10) .
C67 N7 C65 120.3(10) .
C64 N8 C76 126.8(9) .
C64 N8 C66 107.8(10) .
C76 N8 C66 124.4(10) .
C85 N9 C88 125.8(11) .
C85 N9 C86 110.7(10) .
C88 N9 C86 122.7(12) .
C85 N10 C97 127.2(10) .
C85 N10 C87 110.1(9) .
C97 N10 C87 119.4(9) .
C106 N11 C109 125.8(12) .
C106 N11 C107 115.6(11) .
C109 N11 C107 118.2(11) .
C106 N12 C118 126.1(13) .
C106 N12 C108 105.7(11) .
C118 N12 C108 126.4(12) .
C127 N13 C130 127.3(10) .
C127 N13 C128 113.1(9) .
C130 N13 C128 119.2(10) .
C127 N14 C139 128.5(11) .
C127 N14 C129 110.6(10) .
C139 N14 C129 118.7(9) .
C151 N15 C148 125.8(12) .
C151 N15 C149 125.0(12) .
C148 N15 C149 106.4(11) .
C148 N16 C160 131.0(12) .
C148 N16 C150 116.1(12) .
C160 N16 C150 112.7(12) .
N1 C1 N2 107.9(9) .
N1 C1 S1 120.2(8) .
N2 C1 S1 131.9(9) .
N1 C2 C3 101.2(9) .
N2 C3 C2 103.3(9) .
C9 C4 C5 122.7(12) .
C9 C4 N1 120.3(12) .
C5 C4 N1 116.9(12) .
C4 C5 C6 118.7(13) .
C4 C5 C10 120.9(13) .
C6 C5 C10 120.3(13) .
C5 C6 C7 121.5(15) .
C6 C7 C8 114.5(14) .
C6 C7 C11 119.2(14) .
C8 C7 C11 126.3(14) .
C9 C8 C7 125.5(15) .
C8 C9 C4 116.9(13) .
C8 C9 C12 119.7(14) .
C4 C9 C12 123.4(13) .
C18 C13 C14 125.1(13) .
C18 C13 N2 117.5(13) .
C14 C13 N2 117.3(12) .
C13 C14 C15 115.3(12) .
C13 C14 C19 124.3(12) .
C15 C14 C19 120.4(12) .
C14 C15 C16 121.4(13) .
C17 C16 C15 118.3(13) .
C17 C16 C20 122.5(14) .
C15 C16 C20 119.2(13) .
C16 C17 C18 121.0(14) .
C13 C18 C17 118.7(14) .
C13 C18 C21 124.9(13) .
C17 C18 C21 116.4(13) .
N4 C22 N3 111.3(9) .
N4 C22 S2 119.2(9) .
N3 C22 S2 129.5(9) .
N3 C23 C24 100.7(10) .
N4 C24 C23 108.0(10) .
C30 C25 C26 127.5(13) .
C30 C25 N3 116.2(12) .
C26 C25 N3 116.2(12) .
C27 C26 C25 114.6(13) .
C27 C26 C31 121.2(13) .
C25 C26 C31 124.3(12) .
C28 C27 C26 119.7(14) .
C29 C28 C27 120.6(14) .
C29 C28 C32 121.1(14) .
C27 C28 C32 118.2(14) .
C28 C29 C30 124.2(14) .
C25 C30 C29 113.3(13) .
C25 C30 C33 126.5(13) .
C29 C30 C33 120.2(13) .
C39 C34 C35 119.6(13) .
C39 C34 N4 123.4(13) .
C35 C34 N4 116.7(13) .
C34 C35 C36 118.1(15) .
C34 C35 C40 119.3(14) .
C36 C35 C40 122.6(15) .
C37 C36 C35 118.3(16) .
C36 C37 C38 123.3(16) .
C36 C37 C41 113.3(15) .
C38 C37 C41 123.4(16) .
C39 C38 C37 119.2(16) .
C38 C39 C34 121.4(14) .
C38 C39 C42 120.0(14) .
C34 C39 C42 118.5(13) .
N6 C43 N5 112.1(9) .
N6 C43 S3 119.7(9) .
N5 C43 S3 128.1(9) .
N5 C44 C45 104.4(10) .
N6 C45 C44 101.4(10) .
C51 C46 C47 118.9(13) .
C51 C46 N5 123.5(13) .
C47 C46 N5 117.4(13) .
C48 C47 C46 114.9(14) .
C48 C47 C52 121.7(15) .
C46 C47 C52 123.4(13) .
C47 C48 C49 121.9(16) .
C50 C49 C48 121.5(16) .
C50 C49 C53 119.6(16) .
C48 C49 C53 118.9(15) .
C49 C50 C51 121.4(17) .
C50 C51 C46 121.2(15) .
C50 C51 C54 122.8(15) .
C46 C51 C54 115.9(13) .
N6 C55 C56 119.1(13) .
N6 C55 C60 118.9(13) .
C56 C55 C60 121.9(13) .
C55 C56 C57 116.5(15) .
C55 C56 C61 121.7(14) .
C57 C56 C61 121.6(15) .
C58 C57 C56 123.9(17) .
C57 C58 C59 117.3(15) .
C57 C58 C62 123.4(16) .
C59 C58 C62 119.1(15) .
C58 C59 C60 123.3(14) .
C55 C60 C59 116.9(13) .
C55 C60 C63 118.6(13) .
C59 C60 C63 124.4(14) .
N7 C64 N8 110.3(9) .
N7 C64 S4 120.1(9) .
N8 C64 S4 129.0(9) .
C66 C65 N7 101.9(11) .
C65 C66 N8 105.3(10) .
C68 C67 N7 121.3(13) .
C68 C67 C72 121.3(13) .
N7 C67 C72 117.4(12) .
C67 C68 C69 120.3(14) .
C67 C68 C73 120.3(13) .
C69 C68 C73 119.4(14) .
C70 C69 C68 120.7(15) .
C71 C70 C69 118.8(15) .
C71 C70 C74 121.1(16) .
C69 C70 C74 120.1(15) .
C70 C71 C72 124.3(15) .
C71 C72 C67 114.6(12) .
C71 C72 C75 123.6(13) .
C67 C72 C75 121.8(13) .
C81 C76 C77 120.5(13) .
C81 C76 N8 121.5(13) .
C77 C76 N8 117.5(13) .
C78 C77 C76 116.8(13) .
C78 C77 C82 123.2(14) .
C76 C77 C82 120.0(13) .
C79 C78 C77 122.0(14) .
C80 C79 C78 118.7(14) .
C80 C79 C83 118.5(14) .
C78 C79 C83 122.4(15) .
C79 C80 C81 123.9(14) .
C76 C81 C80 117.9(13) .
C76 C81 C84 117.2(12) .
C80 C81 C84 124.9(13) .
N9 C85 N10 109.8(10) .
N9 C85 S5 120.8(8) .
N10 C85 S5 129.4(9) .
N9 C86 C87 104.5(11) .
N10 C87 C86 101.9(10) .
C89 C88 C93 121.7(13) .
C89 C88 N9 116.5(12) .
C93 C88 N9 121.6(11) .
C88 C89 C90 119.7(13) .
C88 C89 C94 121.9(12) .
C90 C89 C94 118.3(11) .
C91 C90 C89 120.0(12) .
C90 C91 C92 117.6(14) .
C90 C91 C95 123.4(13) .
C92 C91 C95 119.0(15) .
C91 C92 C93 123.0(15) .
C88 C93 C92 117.9(13) .
C88 C93 C96 120.9(14) .
C92 C93 C96 121.2(15) .
C98 C97 C102 123.6(12) .
C98 C97 N10 117.5(10) .
C102 C97 N10 118.6(11) .
C97 C98 C99 116.2(11) .
C97 C98 C103 125.0(12) .
C99 C98 C103 118.7(12) .
C98 C99 C100 121.1(14) .
C101 C100 C99 119.8(15) .
C101 C100 C104 119.4(13) .
C99 C100 C104 120.7(14) .
C100 C101 C102 121.5(13) .
C101 C102 C97 117.3(12) .
C101 C102 C105 120.7(10) .
C97 C102 C105 121.9(12) .
N11 C106 N12 111.7(12) .
N11 C106 S6 120.4(10) .
N12 C106 S6 128.0(11) .
C108 C107 N11 97.4(12) .
N12 C108 C107 109.2(12) .
C114 C109 C110 120.5(12) .
C114 C109 N11 119.3(11) .
C110 C109 N11 120.1(10) .
C111 C110 C109 119.1(13) .
C111 C110 C115 120.8(15) .
C109 C110 C115 120.1(13) .
C112 C111 C110 121.7(17) .
C111 C112 C113 119.6(16) .
C111 C112 C116 120.3(16) .
C113 C112 C116 120.1(14) .
C112 C113 C114 121.4(13) .
C109 C114 C113 117.6(12) .
C109 C114 C117 117.6(11) .
C113 C114 C117 124.4(11) .
N12 C118 C123 119.2(12) .
N12 C118 C119 120.9(13) .
C123 C118 C119 118.8(13) .
C120 C119 C118 119.4(14) .
C120 C119 C124 121.3(12) .
C118 C119 C124 119.3(13) .
C119 C120 C121 123.0(15) .
C120 C121 C122 118.5(16) .
C120 C121 C125 123.1(15) .
C122 C121 C125 118.3(16) .
C123 C122 C121 120.8(16) .
C122 C123 C118 118.9(13) .
C122 C123 C126 118.9(14) .
C118 C123 C126 122.1(13) .
N14 C127 N13 110.5(11) .
N14 C127 S7 131.9(10) .
N13 C127 S7 117.6(8) .
C129 C128 N13 98.6(10) .
N14 C129 C128 106.8(10) .
C131 C130 C135 122.3(13) .
C131 C130 N13 123.0(12) .
C135 C130 N13 114.7(11) .
C130 C131 C132 121.4(13) .
C130 C131 C136 118.5(12) .
C132 C131 C136 120.1(10) .
C133 C132 C131 119.4(13) .
C132 C133 C134 120.0(14) .
C132 C133 C137 119.8(13) .
C134 C133 C137 120.1(14) .
C133 C134 C135 120.2(14) .
C134 C135 C130 116.6(12) .
C134 C135 C138 119.9(13) .
C130 C135 C138 123.3(13) .
C140 C139 C144 121.2(12) .
C140 C139 N14 119.7(10) .
C144 C139 N14 119.0(12) .
C141 C140 C139 117.9(11) .
C141 C140 C145 119.4(13) .
C139 C140 C145 122.6(12) .
C140 C141 C142 122.6(14) .
C143 C142 C141 117.0(14) .
C143 C142 C146 123.9(13) .
C141 C142 C146 119.0(14) .
C142 C143 C144 123.6(13) .
C143 C144 C139 117.5(13) .
C143 C144 C147 119.3(11) .
C139 C144 C147 123.2(13) .
N16 C148 N15 110.6(12) .
N16 C148 S8 119.8(10) .
N15 C148 S8 129.5(11) .
N15 C149 C150 108.9(13) .
N16 C150 C149 97.2(13) .
C156 C151 N15 123.7(12) .
C156 C151 C152 118.1(13) .
N15 C151 C152 118.0(13) .
C153 C152 C151 119.2(14) .
C153 C152 C157 119.2(13) .
C151 C152 C157 121.6(14) .
C154 C153 C152 120.7(15) .
C153 C154 C155 119.9(17) .
C153 C154 C158 121.4(15) .
C155 C154 C158 118.7(17) .
C156 C155 C154 119.0(16) .
C155 C156 C151 123.0(13) .
C155 C156 C159 118.7(14) .
C151 C156 C159 118.3(13) .
C165 C160 C161 121.2(12) .
C165 C160 N16 121.3(12) .
C161 C160 N16 117.3(11) .
C162 C161 C160 119.0(13) .
C162 C161 C166 118.8(15) .
C160 C161 C166 122.1(14) .
C161 C162 C163 121.0(16) .
C162 C163 C164 117.3(14) .
C162 C163 C167 120.8(15) .
C164 C163 C167 121.9(13) .
C165 C164 C163 123.5(12) .
C160 C165 C164 117.7(13) .
C160 C165 C168 118.2(12) .
C164 C165 C168 124.0(12) .
O1 Cl10 C169 111.4(18) 2_645
C171 Cl11 Cl13 92.9(14) .
C171 Cl11 Cl14 72.3(11) .
Cl13 Cl11 Cl14 156.5(13) .
C171 Cl11 C170 63(3) .
Cl13 Cl11 C170 114.5(16) .
Cl14 Cl11 C170 42.6(11) .
Cl14 Cl12 C170 45.1(12) .
Cl11 Cl13 C171 43.1(12) .
Cl12 Cl14 C170 92.9(14) .
Cl12 Cl14 Cl11 159.4(14) .
C170 Cl14 Cl11 71.5(11) .
Cl12 Cl14 C171 120.5(17) .
C170 Cl14 C171 62(3) .
Cl11 Cl14 C171 40.4(11) .
Cl9 C169 Cl10 103.3(17) .
Cl14 C170 C171 74(2) .
Cl14 C170 Cl11 66.0(16) .
C171 C170 Cl11 41.2(12) .
Cl14 C170 Cl12 42.0(9) .
C171 C170 Cl12 99(2) .
Cl11 C170 Cl12 106.9(19) .
Cl11 C171 C170 76(2) .
Cl11 C171 Cl13 44.0(9) .
C170 C171 Cl13 97(2) .
Cl11 C171 Cl14 67.3(17) .
C170 C171 Cl14 43.7(12) .
Cl13 C171 Cl14 109(2) .

loop_
_geom_bond_atom_site_label_1
_geom_bond_atom_site_label_2
_geom_bond_distance
_geom_bond_site_symmetry_2
Pd1 S1 2.279(4) .
Pd1 S2 2.310(4) .
Pd1 Cl2 2.337(4) .
Pd1 Cl1 2.362(4) .
Pd2 S3 2.282(4) .
Pd2 S4 2.297(4) .
Pd2 Cl3 2.346(5) .
Pd2 Cl4 2.358(5) .
Pd3 S6 2.310(4) .
Pd3 S5 2.311(4) .
Pd3 Cl5 2.318(4) .
Pd3 Cl6 2.320(4) .
Pd4 S8 2.317(4) .
Pd4 Cl8 2.323(4) .
Pd4 S7 2.325(4) .
Pd4 Cl7 2.325(4) .
S1 C1 1.662(10) .
S2 C22 1.703(10) .
S3 C43 1.708(10) .
S4 C64 1.693(10) .
S5 C85 1.676(12) .
S6 C106 1.726(13) .
S7 C127 1.685(12) .
S8 C148 1.662(13) .
N1 C1 1.343(13) .
N1 C4 1.407(14) .
N1 C2 1.512(13) .
N2 C1 1.353(13) .
N2 C13 1.448(15) .
N2 C3 1.459(13) .
N3 C22 1.368(14) .
N3 C23 1.469(13) .
N3 C25 1.500(16) .
N4 C22 1.356(14) .
N4 C34 1.437(15) .
N4 C24 1.461(13) .
N5 C43 1.354(14) .
N5 C46 1.442(15) .
N5 C44 1.484(14) .
N6 C43 1.324(14) .
N6 C55 1.401(15) .
N6 C45 1.472(13) .
N7 C64 1.309(14) .
N7 C67 1.409(15) .
N7 C65 1.498(14) .
N8 C64 1.385(14) .
N8 C76 1.440(16) .
N8 C66 1.507(14) .
N9 C85 1.343(15) .
N9 C88 1.401(14) .
N9 C86 1.454(15) .
N10 C85 1.359(12) .
N10 C97 1.446(15) .
N10 C87 1.483(15) .
N11 C106 1.266(16) .
N11 C109 1.461(14) .
N11 C107 1.520(17) .
N12 C106 1.376(14) .
N12 C118 1.401(17) .
N12 C108 1.490(17) .
N13 C127 1.354(15) .
N13 C130 1.490(15) .
N13 C128 1.536(15) .
N14 C127 1.303(12) .
N14 C139 1.446(15) .
N14 C129 1.500(15) .
N15 C151 1.373(16) .
N15 C148 1.407(14) .
N15 C149 1.436(18) .
N16 C148 1.302(17) .
N16 C160 1.447(15) .
N16 C150 1.472(18) .
C2 C3 1.531(17) .
C4 C9 1.365(17) .
C4 C5 1.370(17) .
C5 C6 1.394(18) .
C5 C10 1.491(18) .
C6 C7 1.397(19) .
C7 C8 1.414(18) .
C7 C11 1.529(19) .
C8 C9 1.344(17) .
C9 C12 1.492(18) .
C13 C18 1.349(18) .
C13 C14 1.397(18) .
C14 C15 1.423(16) .
C14 C19 1.511(18) .
C15 C16 1.451(18) .
C16 C17 1.365(19) .
C16 C20 1.59(2) .
C17 C18 1.426(17) .
C18 C21 1.53(2) .
C23 C24 1.504(18) .
C25 C30 1.358(18) .
C25 C26 1.405(18) .
C26 C27 1.398(17) .
C26 C31 1.524(18) .
C27 C28 1.384(18) .
C28 C29 1.345(18) .
C28 C32 1.445(19) .
C29 C30 1.373(17) .
C30 C33 1.490(19) .
C34 C39 1.390(17) .
C34 C35 1.403(18) .
C35 C36 1.406(19) .
C35 C40 1.55(2) .
C36 C37 1.353(19) .
C37 C38 1.369(19) .
C37 C41 1.49(2) .
C38 C39 1.318(18) .
C39 C42 1.509(18) .
C44 C45 1.545(18) .
C46 C51 1.373(18) .
C46 C47 1.434(19) .
C47 C48 1.354(18) .
C47 C52 1.474(19) .
C48 C49 1.358(19) .
C49 C50 1.282(19) .
C49 C53 1.54(2) .
C50 C51 1.297(17) .
C51 C54 1.48(2) .
C55 C56 1.401(18) .
C55 C60 1.405(18) .
C56 C57 1.434(19) .
C56 C61 1.48(2) .
C57 C58 1.35(2) .
C58 C59 1.391(19) .
C58 C62 1.47(2) .
C59 C60 1.415(17) .
C60 C63 1.508(19) .
C65 C66 1.484(18) .
C67 C68 1.373(18) .
C67 C72 1.442(17) .
C68 C69 1.398(19) .
C68 C73 1.536(19) .
C69 C70 1.390(19) .
C70 C71 1.351(19) .
C70 C74 1.51(2) .
C71 C72 1.432(18) .
C72 C75 1.472(18) .
C76 C81 1.384(17) .
C76 C77 1.434(19) .
C77 C78 1.408(18) .
C77 C82 1.499(18) .
C78 C79 1.367(18) .
C79 C80 1.344(19) .
C79 C83 1.54(2) .
C80 C81 1.385(16) .
C81 C84 1.495(18) .
C86 C87 1.505(17) .
C88 C89 1.351(14) .
C88 C93 1.357(17) .
C89 C90 1.418(16) .
C89 C94 1.492(16) .
C90 C91 1.371(19) .
C91 C92 1.374(16) .
C91 C95 1.469(19) .
C92 C93 1.389(17) .
C93 C96 1.457(17) .
C97 C98 1.371(16) .
C97 C102 1.415(14) .
C98 C99 1.385(17) .
C98 C103 1.484(15) .
C99 C100 1.424(15) .
C100 C101 1.338(18) .
C100 C104 1.52(2) .
C101 C102 1.377(18) .
C102 C105 1.499(16) .
C107 C108 1.496(18) .
C109 C114 1.378(14) .
C109 C110 1.393(18) .
C110 C111 1.364(18) .
C110 C115 1.533(17) .
C111 C112 1.330(17) .
C112 C113 1.377(19) .
C112 C116 1.48(2) .
C113 C114 1.385(16) .
C114 C117 1.538(18) .
C118 C123 1.410(18) .
C118 C119 1.428(15) .
C119 C120 1.332(19) .
C119 C124 1.528(18) .
C120 C121 1.35(2) .
C121 C122 1.424(17) .
C121 C125 1.50(2) .
C122 C123 1.360(19) .
C123 C126 1.511(16) .
C128 C129 1.515(16) .
C130 C131 1.304(14) .
C130 C135 1.422(18) .
C131 C132 1.411(17) .
C131 C136 1.557(16) .
C132 C133 1.359(18) .
C133 C134 1.406(16) .
C133 C137 1.493(19) .
C134 C135 1.412(17) .
C135 C138 1.552(16) .
C139 C140 1.393(16) .
C139 C144 1.396(14) .
C140 C141 1.360(17) .
C140 C145 1.514(15) .
C141 C142 1.418(15) .
C142 C143 1.338(18) .
C142 C146 1.50(2) .
C143 C144 1.389(18) .
C144 C147 1.472(17) .
C149 C150 1.57(2) .
C151 C156 1.362(18) .
C151 C152 1.429(15) .
C152 C153 1.37(2) .
C152 C157 1.495(19) .
C153 C154 1.36(2) .
C154 C155 1.415(17) .
C154 C158 1.50(2) .
C155 C156 1.338(19) .
C156 C159 1.548(16) .
C160 C165 1.356(14) .
C160 C161 1.427(18) .
C161 C162 1.376(18) .
C161 C166 1.548(18) .
C162 C163 1.389(17) .
C163 C164 1.396(18) .
C163 C167 1.49(2) .
C164 C165 1.382(17) .
C165 C168 1.502(18) .
Cl9 C169 1.75(2) .
Cl10 O1 1.50(3) 2_645
Cl10 C169 1.78(2) .
Cl11 C171 1.21(4) .
Cl11 Cl13 1.226(14) .
Cl11 Cl14 1.71(2) .
Cl11 C170 1.78(2) .
Cl12 Cl14 1.201(15) .
Cl12 C170 1.79(2) .
Cl13 C171 1.76(2) .
Cl14 C170 1.27(4) .
Cl14 C171 1.77(2) .
C170 C171 1.63(6) .
O1 Cl10 1.50(3) 2_655
